data_7017142
loop_
_publ_author_name
'Andrews, Philip C.'
'Gee, William J.'
'Junk, Peter C.'
'Maclellan, Jonathan G.'

_publ_section_title
;
 Systematic study of the formation of the lanthanoid cubane cluster motif
 mediated by steric modification of diketonate ligands.
;
_journal_issue 45
_journal_name_full 'Dalton transactions (Cambridge, England : 2003)'
_journal_page_first 12169
_journal_page_last 12179
_journal_paper_doi 10.1039/c1dt10580a
_journal_volume 40
_journal_year 2011
_chemical_formula_moiety 'C120 H87 Er4 N8 038, 2(C7 H8)'
_chemical_formula_sum 'C134 H99 Er4 N8 O38'
_chemical_formula_weight 3098.25
_chemical_name_systematic
;
?
;
_space_group_IT_number 2
_symmetry_cell_setting triclinic
_symmetry_space_group_name_Hall '-P 1'
_symmetry_space_group_name_H-M 'P -1'
_atom_sites_solution_hydrogens geom
_atom_sites_solution_primary direct
_atom_sites_solution_secondary difmap
_audit_creation_method SHELXL-97
_cell_angle_alpha 87.89(3)
_cell_angle_beta 71.93(3)
_cell_angle_gamma 67.01(3)
_cell_formula_units_Z 2
_cell_length_a 17.260(4)
_cell_length_b 19.361(4)
_cell_length_c 22.261(5)
_cell_measurement_reflns_used 63355
_cell_measurement_temperature 100(2)
_cell_measurement_theta_max 47.50
_cell_measurement_theta_min 1.25
_cell_volume 6480(3)
_computing_cell_refinement 'XDS (Kabsch, 1993)'
_computing_data_collection 'Blu-Ice (McPhillips et al, 2002)'
_computing_data_reduction 'XDS (Kabsch, 1993)'
_computing_molecular_graphics X-SEED
_computing_publication_material 'XCIF V6.12 (BrukerAXS, 2001).'
_computing_structure_refinement 'SHELXL-97 (Sheldrick, 1997)'
_computing_structure_solution 'SHELXS-97 (Sheldrick, 1990)'
_diffrn_ambient_temperature 100(2)
_diffrn_measured_fraction_theta_full 0.940
_diffrn_measured_fraction_theta_max 0.940
_diffrn_measurement_device_type 'ADSC Quantum 210r'
_diffrn_measurement_method 'phi scans'
_diffrn_radiation_monochromator silicon
_diffrn_radiation_source 'Australian synchrotron MX1'
_diffrn_radiation_type synchrotron
_diffrn_radiation_wavelength 0.773747856
_diffrn_reflns_av_R_equivalents 0.0489
_diffrn_reflns_av_sigmaI/netI 0.0382
_diffrn_reflns_limit_h_max 18
_diffrn_reflns_limit_h_min -18
_diffrn_reflns_limit_k_max 21
_diffrn_reflns_limit_k_min -21
_diffrn_reflns_limit_l_max 24
_diffrn_reflns_limit_l_min -24
_diffrn_reflns_number 63355
_diffrn_reflns_theta_full 25.00
_diffrn_reflns_theta_max 25.00
_diffrn_reflns_theta_min 1.25
_diffrn_standards_number 0
_exptl_absorpt_coefficient_mu 2.648
_exptl_absorpt_correction_type none
_exptl_absorpt_process_details none
_exptl_crystal_colour yellow
_exptl_crystal_density_diffrn 1.588
_exptl_crystal_density_method 'not measured'
_exptl_crystal_description block
_exptl_crystal_F_000 3070
_exptl_crystal_size_max 0.03
_exptl_crystal_size_mid 0.02
_exptl_crystal_size_min 0.02
_refine_diff_density_max 3.052
_refine_diff_density_min -1.932
_refine_diff_density_rms 0.151
_refine_ls_extinction_coef 0.00273(11)
_refine_ls_extinction_expression Fc^*^=kFc[1+0.001xFc^2^\l^3^/sin(2\q)]^-1/4^
_refine_ls_extinction_method SHELXL
_refine_ls_goodness_of_fit_ref 1.023
_refine_ls_hydrogen_treatment constr
_refine_ls_matrix_type fullcycle
_refine_ls_number_parameters 1624
_refine_ls_number_reflns 16615
_refine_ls_number_restraints 53
_refine_ls_restrained_S_all 1.023
_refine_ls_R_factor_all 0.0844
_refine_ls_R_factor_gt 0.0653
_refine_ls_shift/su_max 0.000
_refine_ls_shift/su_mean 0.000
_refine_ls_structure_factor_coef Fsqd
_refine_ls_weighting_details 'calc w=1/[\s^2^(Fo^2^)+(0.0866P)^2^+76.5495P] where P=(Fo^2^+2Fc^2^)/3'
_refine_ls_weighting_scheme calc
_refine_ls_wR_factor_gt 0.1640
_refine_ls_wR_factor_ref 0.1770
_reflns_number_gt 12987
_reflns_number_total 16615
_reflns_threshold_expression >2sigma(I)
_cod_data_source_file c1dt10580a.txt
_cod_data_source_block wge049d
_cod_original_cell_volume 6480(2)
_cod_database_code 7017142

loop_
_symmetry_equiv_pos_as_xyz
'x, y, z'
'-x, -y, -z'

loop_
_atom_site_label
_atom_site_type_symbol
_atom_site_fract_x
_atom_site_fract_y
_atom_site_fract_z
_atom_site_U_iso_or_equiv
_atom_site_adp_type
_atom_site_occupancy
_atom_site_symmetry_multiplicity
_atom_site_calc_flag
_atom_site_refinement_flags
_atom_site_disorder_assembly
_atom_site_disorder_group
Er1 Er 0.82112(4) 0.63895(2) 0.27443(2) 0.040 Uani 1 1 d . . .
Er2 Er 0.65769(4) 0.82566(3) 0.24310(2) 0.053 Uani 1 1 d . . .
Er3 Er 0.82666(5) 0.80564(3) 0.32973(3) 0.058 Uani 1 1 d . . .
Er4 Er 0.88513(5) 0.77151(3) 0.15108(3) 0.065 Uani 1 1 d . . .
O1 O 0.7221(6) 0.7634(4) 0.3179(3) 0.049 Uani 1 1 d . . .
H1 H 0.6768 0.7649 0.3593 0.059 Uiso 1 1 calc R . .
O2 O 0.7843(5) 0.7153(4) 0.1942(3) 0.044 Uani 1 1 d . . .
H2 H 0.7758 0.6882 0.1610 0.052 Uiso 1 1 calc R . .
O3 O 0.7850(7) 0.8524(4) 0.2398(4) 0.067 Uani 1 1 d . . .
H3 H 0.7755 0.9064 0.2352 0.081 Uiso 1 1 calc R . .
O4 O 0.9055(6) 0.7133(4) 0.2455(4) 0.056 Uani 1 1 d . . .
H4 H 0.9694 0.6853 0.2423 0.067 Uiso 1 1 calc R . .
O5 O 0.7974(5) 0.5657(4) 0.2096(3) 0.045 Uani 1 1 d . . .
O6 O 0.6895(6) 0.6332(4) 0.3311(3) 0.050 Uani 1 1 d . . .
O7 O 0.7837(6) 0.6239(4) 0.0941(3) 0.059 Uani 1 1 d . . .
O8 O 0.9172(7) 0.5387(5) 0.0666(4) 0.075 Uani 1 1 d . . .
O9 O 0.9661(5) 0.5605(4) 0.2128(4) 0.055 Uani 1 1 d D . .
C16 C 1.0107(8) 0.4877(6) 0.2071(5) 0.053 Uani 1 1 d D . .
C17 C 1.0941(8) 0.4532(6) 0.1510(5) 0.052 Uani 1 1 d D . .
C18 C 1.1768(8) 0.4568(6) 0.1441(6) 0.065 Uani 1 1 d D . .
C19 C 1.2516(9) 0.4215(7) 0.0903(7) 0.077 Uani 1 1 d D . .
H19 H 1.3062 0.4259 0.0852 0.092 Uiso 1 1 calc R . .
C20 C 1.2430(10) 0.3794(7) 0.0442(6) 0.069 Uani 1 1 d D . .
H20 H 1.2929 0.3541 0.0079 0.083 Uiso 1 1 calc R . .
C21 C 1.1644(10) 0.3745(8) 0.0508(6) 0.071 Uani 1 1 d D . .
H21 H 1.1601 0.3455 0.0194 0.085 Uiso 1 1 calc R . .
C22 C 1.0902(9) 0.4117(7) 0.1031(6) 0.065 Uani 1 1 d D . .
H22 H 1.0354 0.4087 0.1063 0.078 Uiso 1 1 calc R . .
C23 C 0.9850(8) 0.4381(6) 0.2472(5) 0.055 Uani 1 1 d D . .
H23 H 1.0205 0.3858 0.2365 0.066 Uiso 1 1 calc R . .
C24 C 0.9111(7) 0.4595(5) 0.3018(5) 0.042 Uani 1 1 d D . .
C25 C 0.8955(8) 0.3995(6) 0.3421(5) 0.055 Uani 1 1 d D . .
C26 C 0.9652(9) 0.3325(5) 0.3448(5) 0.051 Uani 1 1 d D . .
H26 H 1.0243 0.3227 0.3188 0.061 Uiso 1 1 calc R . .
C27 C 0.9482(10) 0.2801(7) 0.3854(6) 0.068 Uani 1 1 d D . .
H27 H 0.9961 0.2353 0.3878 0.082 Uiso 1 1 calc R . .
C28 C 0.8645(12) 0.2923(10) 0.4215(10) 0.125 Uani 1 1 d D . .
H28 H 0.8537 0.2559 0.4488 0.150 Uiso 1 1 calc R . .
C29 C 0.7935(13) 0.3581(11) 0.4189(12) 0.168 Uani 1 1 d D . .
H29 H 0.7343 0.3660 0.4434 0.202 Uiso 1 1 calc R . .
C30 C 0.8103(10) 0.4127(10) 0.3797(9) 0.117 Uani 1 1 d D . .
H30 H 0.7627 0.4587 0.3791 0.140 Uiso 1 1 calc R . .
O10 O 0.8567(5) 0.5266(4) 0.3203(3) 0.046 Uani 1 1 d D . .
N2 N 1.1878(9) 0.4928(7) 0.1971(7) 0.091 Uani 1 1 d D . .
O11 O 1.1305(6) 0.5135(5) 0.2466(5) 0.080 Uani 1 1 d D . .
O12 O 1.2605(9) 0.4951(10) 0.1886(7) 0.146 Uani 1 1 d D . .
O13 O 0.5390(6) 0.8421(4) 0.3340(4) 0.057 Uani 1 1 d . . .
O14 O 0.6040(6) 0.7397(4) 0.2283(4) 0.052 Uani 1 1 d . . .
O15 O 0.5302(9) 0.9355(6) 0.4550(5) 0.106 Uani 1 1 d . . .
O16 O 0.5809(7) 0.8134(5) 0.4445(4) 0.080 Uani 1 1 d . . .
O17 O 0.6035(7) 0.9538(4) 0.2799(4) 0.067 Uani 1 1 d . . .
O18 O 0.5370(8) 0.8888(4) 0.2090(4) 0.084 Uani 1 1 d . . .
O19 O 0.6339(10) 1.0817(6) 0.2120(5) 0.115 Uani 1 1 d . . .
O20 O 0.7162(11) 1.0664(8) 0.2731(7) 0.135 Uani 1 1 d . . .
O21 O 0.8429(6) 0.6803(4) 0.3716(4) 0.048 Uani 1 1 d . . .
O22 O 0.7922(7) 0.8257(4) 0.4361(4) 0.064 Uani 1 1 d . . .
O23 O 0.7020(6) 0.6483(5) 0.4852(5) 0.072 Uani 1 1 d . . .
O24 O 0.6919(10) 0.5602(7) 0.5415(8) 0.159 Uani 1 1 d . . .
O25 O 0.9696(7) 0.7468(5) 0.3398(4) 0.064 Uani 1 1 d . . .
O26 O 0.8857(8) 0.8930(5) 0.3149(5) 0.086 Uani 1 1 d . . .
O27 O 1.0262(14) 0.8065(11) 0.4867(9) 0.108 Uani 0.65 1 d P A 1
O27A O 0.967(3) 0.968(2) 0.457(2) 0.114 Uani 0.35 1 d P A 2
O28 O 1.1434(13) 0.8333(11) 0.4455(13) 0.134 Uani 0.65 1 d P A 1
O28A O 1.097(3) 0.9467(19) 0.4051(18) 0.101 Uani 0.35 1 d P A 2
O29 O 1.0049(10) 0.7818(8) 0.1609(6) 0.125 Uani 1 1 d D . .
C91 C 1.0380(12) 0.8344(10) 0.1546(10) 0.109 Uani 1 1 d D . .
C92 C 1.1143(12) 0.8169(11) 0.1797(10) 0.121 Uani 1 1 d D . .
C93 C 1.1750(13) 0.7394(11) 0.1780(8) 0.124 Uani 1 1 d D . .
C94 C 1.2429(15) 0.7165(14) 0.2049(10) 0.155 Uani 1 1 d D . .
H94 H 1.2805 0.6653 0.2049 0.186 Uiso 1 1 calc R . .
C95 C 1.2505(15) 0.7787(14) 0.2330(11) 0.148 Uani 1 1 d D . .
H95 H 1.2968 0.7673 0.2510 0.177 Uiso 1 1 calc R . .
C96 C 1.1956(16) 0.8527(15) 0.2354(14) 0.177 Uani 1 1 d D . .
H96 H 1.2045 0.8909 0.2544 0.212 Uiso 1 1 calc R . .
C97 C 1.1261(15) 0.8720(13) 0.2097(13) 0.157 Uani 1 1 d D . .
H97 H 1.0866 0.9233 0.2129 0.188 Uiso 1 1 calc R . .
C98 C 1.0031(13) 0.9026(10) 0.1301(10) 0.129 Uani 1 1 d D . .
H98 H 1.0347 0.9343 0.1240 0.155 Uiso 1 1 calc R . .
C99 C 0.9266(13) 0.9279(9) 0.1142(8) 0.113 Uani 1 1 d D . .
C100 C 0.8978(14) 1.0017(8) 0.0870(9) 0.125 Uani 1 1 d D . .
C101 C 0.8438(18) 1.0132(11) 0.0487(10) 0.176 Uani 1 1 d D . .
H101 H 0.8252 0.9746 0.0423 0.212 Uiso 1 1 calc R . .
C102 C 0.8164(19) 1.0795(10) 0.0197(12) 0.200 Uani 1 1 d D . .
H102 H 0.7747 1.0881 -0.0022 0.240 Uiso 1 1 calc R . .
C103 C 0.850(2) 1.1318(14) 0.0229(14) 0.279 Uani 1 1 d D . .
H103 H 0.8401 1.1728 -0.0026 0.335 Uiso 1 1 calc R . .
C104 C 0.8991(19) 1.1243(11) 0.0647(14) 0.190 Uani 1 1 d D . .
H104 H 0.9116 1.1652 0.0750 0.228 Uiso 1 1 calc R . .
C105 C 0.930(2) 1.0552(14) 0.0910(14) 0.242 Uani 1 1 d D . .
H105 H 0.9728 1.0457 0.1116 0.290 Uiso 1 1 calc R . .
O30 O 0.8843(8) 0.8872(6) 0.1177(4) 0.094 Uani 1 1 d D . .
N7 N 1.172(2) 0.6781(18) 0.1404(12) 0.526 Uani 1 1 d D . .
O31 O 1.1725(12) 0.6885(12) 0.0886(8) 0.183 Uani 1 1 d D . .
O32 O 1.131(3) 0.6482(19) 0.1813(13) 0.352 Uani 1 1 d D . .
O33 O 0.7406(7) 0.8390(4) 0.1330(4) 0.072 Uani 1 1 d . . .
O34 O 0.9131(7) 0.7500(5) 0.0435(4) 0.070 Uani 1 1 d . . .
O35 O 0.6391(8) 0.7850(6) 0.0664(5) 0.097 Uani 1 1 d . . .
O36 O 0.5446(12) 0.8338(12) 0.0157(9) 0.204 Uani 1 1 d . . .
O37 O 0.6941(7) 0.9216(4) 0.3692(4) 0.070 Uani 1 1 d . . .
O38 O 0.9853(6) 0.6429(5) 0.1130(4) 0.068 Uani 1 1 d . . .
N1 N 0.8367(8) 0.5573(6) 0.0867(4) 0.063 Uani 1 1 d . . .
N3 N 0.5218(9) 0.8757(7) 0.4517(5) 0.081 Uani 1 1 d . . .
N4 N 0.6467(12) 1.0839(6) 0.2637(7) 0.096 Uani 1 1 d . . .
N5 N 0.7368(9) 0.5882(6) 0.5036(6) 0.087 Uani 1 1 d . . .
N6 N 1.1028(16) 0.7938(14) 0.4475(11) 0.095 Uani 0.65 1 d P A 1
N6A N 1.015(3) 0.975(2) 0.407(2) 0.089 Uani 0.35 1 d P A 2
N8 N 0.5889(11) 0.8403(10) 0.0474(8) 0.131 Uani 1 1 d . . .
C1 C 0.7411(9) 0.5371(6) 0.2164(6) 0.053 Uani 1 1 d . . .
C2 C 0.7490(11) 0.4925(8) 0.1589(7) 0.072 Uani 1 1 d . . .
C3 C 0.7997(11) 0.4993(7) 0.0985(6) 0.073 Uani 1 1 d . . .
C4 C 0.8153(15) 0.4563(9) 0.0425(8) 0.106 Uani 1 1 d . . .
H9 H 0.8511 0.4621 0.0022 0.128 Uiso 1 1 calc R . .
C5 C 0.776(2) 0.4056(11) 0.0495(11) 0.146 Uani 1 1 d . . .
H5 H 0.7857 0.3745 0.0135 0.175 Uiso 1 1 calc R . .
C6 C 0.722(2) 0.3992(14) 0.1084(11) 0.165 Uani 1 1 d . . .
H6 H 0.6927 0.3656 0.1124 0.198 Uiso 1 1 calc R . .
C7 C 0.7096(16) 0.4434(11) 0.1624(9) 0.118 Uani 1 1 d . . .
H7 H 0.6727 0.4384 0.2026 0.141 Uiso 1 1 calc R . .
C8 C 0.6711(10) 0.5443(8) 0.2727(6) 0.065 Uani 1 1 d . . .
H8 H 0.6375 0.5150 0.2740 0.078 Uiso 1 1 calc R . .
C9 C 0.6479(9) 0.5929(7) 0.3277(6) 0.054 Uani 1 1 d . . .
C10 C 0.5713(10) 0.5968(10) 0.3851(7) 0.076 Uani 1 1 d . . .
C11 C 0.5431(12) 0.6517(13) 0.4327(8) 0.114 Uani 1 1 d . . .
H11 H 0.5723 0.6852 0.4279 0.137 Uiso 1 1 calc R . .
C12 C 0.4726(17) 0.661(2) 0.4884(11) 0.212 Uani 1 1 d . . .
H12 H 0.4576 0.6964 0.5228 0.255 Uiso 1 1 calc R . .
C13 C 0.429(2) 0.619(3) 0.4911(11) 0.235 Uani 1 1 d . . .
H13 H 0.3749 0.6317 0.5252 0.281 Uiso 1 1 calc R . .
C14 C 0.4551(17) 0.557(2) 0.4470(11) 0.173 Uani 1 1 d . . .
H14 H 0.4267 0.5223 0.4543 0.208 Uiso 1 1 calc R . .
C15 C 0.5288(14) 0.5488(14) 0.3903(9) 0.121 Uani 1 1 d . . .
H15 H 0.5475 0.5108 0.3569 0.145 Uiso 1 1 calc R . .
C31 C 0.4803(9) 0.8171(7) 0.3498(6) 0.062 Uani 1 1 d . . .
C32 C 0.4112(11) 0.8492(8) 0.4155(7) 0.079 Uani 1 1 d . . .
C33 C 0.4319(11) 0.8793(7) 0.4623(6) 0.077 Uani 1 1 d . . .
C34 C 0.3716(12) 0.9133(8) 0.5205(7) 0.087 Uani 1 1 d . . .
H34 H 0.3881 0.9355 0.5492 0.105 Uiso 1 1 calc R . .
C35 C 0.2879(14) 0.9149(9) 0.5369(7) 0.103 Uani 1 1 d . . .
H35 H 0.2468 0.9366 0.5778 0.124 Uiso 1 1 calc R . .
C36 C 0.2620(11) 0.8846(10) 0.4935(8) 0.098 Uani 1 1 d . . .
H36 H 0.2034 0.8863 0.5049 0.117 Uiso 1 1 calc R . .
C37 C 0.3244(12) 0.8515(9) 0.4326(7) 0.093 Uani 1 1 d . . .
H37 H 0.3074 0.8307 0.4033 0.112 Uiso 1 1 calc R . .
C38 C 0.4719(9) 0.7648(8) 0.3145(6) 0.068 Uani 1 1 d . . .
H38 H 0.4218 0.7522 0.3314 0.081 Uiso 1 1 calc R . .
C39 C 0.5340(9) 0.7285(6) 0.2545(6) 0.056 Uani 1 1 d . . .
C40 C 0.5166(10) 0.6743(9) 0.2198(7) 0.074 Uani 1 1 d . . .
C41 C 0.5568(11) 0.6638(11) 0.1523(8) 0.101 Uani 1 1 d . . .
H41 H 0.5925 0.6896 0.1305 0.121 Uiso 1 1 calc R . .
C42 C 0.5396(16) 0.6126(15) 0.1204(10) 0.149 Uani 1 1 d . . .
H42 H 0.5635 0.6048 0.0754 0.178 Uiso 1 1 calc R . .
C43 C 0.4909(16) 0.5741(15) 0.1509(10) 0.161 Uani 1 1 d . . .
H43 H 0.4800 0.5415 0.1268 0.194 Uiso 1 1 calc R . .
C44 C 0.4561(14) 0.5811(15) 0.2171(10) 0.147 Uani 1 1 d . . .
H44 H 0.4272 0.5501 0.2385 0.176 Uiso 1 1 calc R . .
C45 C 0.4653(11) 0.6348(10) 0.2502(8) 0.094 Uani 1 1 d . . .
H45 H 0.4360 0.6450 0.2947 0.113 Uiso 1 1 calc R . .
C46 C 0.5239(10) 1.0045(6) 0.2939(6) 0.065 Uani 1 1 d . . .
C47 C 0.5058(9) 1.0746(6) 0.3333(6) 0.057 Uani 1 1 d . . .
C48 C 0.5644(10) 1.1104(6) 0.3208(6) 0.070 Uani 1 1 d . . .
C49 C 0.5491(10) 1.1749(6) 0.3563(6) 0.067 Uani 1 1 d . . .
H49 H 0.5910 1.1975 0.3463 0.080 Uiso 1 1 calc R . .
C50 C 0.4710(9) 1.2051(7) 0.4065(6) 0.060 Uani 1 1 d . . .
H50 H 0.4586 1.2492 0.4314 0.072 Uiso 1 1 calc R . .
C51 C 0.4113(10) 1.1721(7) 0.4208(6) 0.060 Uani 1 1 d . . .
H51 H 0.3579 1.1935 0.4555 0.072 Uiso 1 1 calc R . .
C52 C 0.4281(10) 1.1069(6) 0.3848(5) 0.058 Uani 1 1 d . . .
H52 H 0.3861 1.0845 0.3955 0.070 Uiso 1 1 calc R . .
C53 C 0.4560(11) 1.0039(7) 0.2748(6) 0.075 Uani 1 1 d . . .
H53 H 0.3996 1.0444 0.2916 0.090 Uiso 1 1 calc R . .
C54 C 0.4632(13) 0.9473(7) 0.2319(7) 0.097 Uani 1 1 d . . .
C55 C 0.3940(15) 0.9556(9) 0.2056(9) 0.125 Uani 1 1 d . . .
C56 C 0.4071(15) 0.8905(10) 0.1696(10) 0.117 Uani 1 1 d . . .
H56 H 0.4563 0.8440 0.1656 0.140 Uiso 1 1 calc R . .
C57 C 0.3429(17) 0.8988(11) 0.1400(12) 0.152 Uani 1 1 d . . .
H57 H 0.3468 0.8556 0.1183 0.182 Uiso 1 1 calc R . .
C58 C 0.2726(19) 0.9695(13) 0.1415(14) 0.167 Uani 1 1 d . . .
H58 H 0.2332 0.9747 0.1182 0.201 Uiso 1 1 calc R . .
C59 C 0.263(2) 1.0314(12) 0.1785(13) 0.189 Uani 1 1 d . . .
H59 H 0.2144 1.0783 0.1828 0.226 Uiso 1 1 calc R . .
C60 C 0.3237(14) 1.0243(9) 0.2081(9) 0.118 Uani 1 1 d . . .
H60 H 0.3179 1.0674 0.2311 0.142 Uiso 1 1 calc R . .
C61 C 0.8538(9) 0.6608(6) 0.4250(5) 0.051 Uani 1 1 d . . .
C62 C 0.8871(9) 0.5768(6) 0.4350(5) 0.052 Uani 1 1 d . . .
C63 C 0.8343(9) 0.5450(6) 0.4773(6) 0.063 Uani 1 1 d . . .
C64 C 0.8687(11) 0.4726(6) 0.4930(6) 0.072 Uani 1 1 d . . .
H64 H 0.8311 0.4527 0.5218 0.086 Uiso 1 1 calc R . .
C65 C 0.9576(11) 0.4293(7) 0.4669(7) 0.073 Uani 1 1 d . . .
H65 H 0.9820 0.3794 0.4780 0.088 Uiso 1 1 calc R . .
C66 C 1.0127(9) 0.4587(7) 0.4236(6) 0.062 Uani 1 1 d . . .
H66 H 1.0745 0.4290 0.4051 0.074 Uiso 1 1 calc R . .
C67 C 0.9750(10) 0.5329(7) 0.4082(6) 0.062 Uani 1 1 d . . .
H67 H 1.0117 0.5528 0.3784 0.074 Uiso 1 1 calc R . .
C68 C 0.8494(9) 0.7069(6) 0.4741(6) 0.053 Uani 1 1 d . . .
H68 H 0.8687 0.6828 0.5079 0.064 Uiso 1 1 calc R . .
C69 C 0.8193(10) 0.7851(6) 0.4775(6) 0.056 Uani 1 1 d . . .
C70 C 0.8163(8) 0.8277(6) 0.5346(6) 0.054 Uani 1 1 d . . .
C71 C 0.8127(11) 0.7988(7) 0.5925(7) 0.071 Uani 1 1 d . . .
H71 H 0.8112 0.7504 0.5978 0.085 Uiso 1 1 calc R . .
C72 C 0.8112(11) 0.8397(7) 0.6432(7) 0.083 Uani 1 1 d . . .
H72 H 0.8091 0.8190 0.6827 0.100 Uiso 1 1 calc R . .
C73 C 0.8128(11) 0.9111(8) 0.6359(8) 0.086 Uani 1 1 d . . .
H73 H 0.8123 0.9392 0.6702 0.103 Uiso 1 1 calc R . .
C74 C 0.8152(12) 0.9398(9) 0.5791(9) 0.093 Uani 1 1 d . . .
H74 H 0.8172 0.9880 0.5737 0.112 Uiso 1 1 calc R . .
C75 C 0.8148(11) 0.8994(7) 0.5283(8) 0.075 Uani 1 1 d . . .
H75 H 0.8135 0.9214 0.4895 0.090 Uiso 1 1 calc R . .
C76 C 1.0201(10) 0.7720(7) 0.3524(6) 0.063 Uani 1 1 d . . .
C77 C 1.1041(10) 0.7124(7) 0.3621(6) 0.059 Uani 1 1 d . A .
C78 C 1.1496(13) 0.7279(9) 0.3980(8) 0.089 Uani 1 1 d . . .
C79 C 1.2303(13) 0.6733(10) 0.4023(8) 0.092 Uani 1 1 d . A .
H79 H 1.2596 0.6849 0.4278 0.110 Uiso 1 1 calc R . .
C80 C 1.2661(10) 0.6040(8) 0.3698(7) 0.071 Uani 1 1 d . . .
H80 H 1.3217 0.5675 0.3707 0.086 Uiso 1 1 calc R A .
C81 C 1.2203(11) 0.5878(9) 0.3355(7) 0.075 Uani 1 1 d . A .
H81 H 1.2437 0.5390 0.3138 0.090 Uiso 1 1 calc R . .
C82 C 1.1400(10) 0.6420(8) 0.3323(6) 0.067 Uani 1 1 d . . .
H82 H 1.1097 0.6291 0.3084 0.081 Uiso 1 1 calc R A .
C83 C 1.0111(12) 0.8454(8) 0.3501(8) 0.080 Uani 1 1 d . . .
H83 H 1.0531 0.8584 0.3609 0.096 Uiso 1 1 calc R . .
C84 C 0.9431(12) 0.9034(8) 0.3325(8) 0.081 Uani 1 1 d . . .
C85 C 0.9438(13) 0.9811(9) 0.3297(9) 0.090 Uani 1 1 d . A .
C86 C 0.9738(13) 1.0114(8) 0.3685(9) 0.092 Uani 1 1 d . . .
C87 C 0.9754(14) 1.0811(9) 0.3604(11) 0.113 Uani 1 1 d . A .
H87 H 0.9985 1.1007 0.3861 0.135 Uiso 1 1 calc R . .
C88 C 0.9441(17) 1.1232(10) 0.3157(12) 0.133 Uani 1 1 d . . .
H88 H 0.9438 1.1723 0.3115 0.160 Uiso 1 1 calc R A .
C89 C 0.9139(17) 1.0956(10) 0.2781(12) 0.133 Uani 1 1 d . A .
H89 H 0.8944 1.1243 0.2461 0.159 Uiso 1 1 calc R . .
C90 C 0.9109(15) 1.0238(9) 0.2856(10) 0.116 Uani 1 1 d . . .
H90 H 0.8863 1.0053 0.2604 0.139 Uiso 1 1 calc R A .
C106 C 0.7276(12) 0.8630(6) 0.0814(6) 0.086 Uani 1 1 d . . .
C107 C 0.6398(14) 0.9253(8) 0.0858(7) 0.111 Uani 1 1 d . . .
C108 C 0.5772(16) 0.9137(10) 0.0673(8) 0.141 Uani 1 1 d . . .
C109 C 0.4989(17) 0.9752(13) 0.0652(9) 0.183 Uani 1 1 d . . .
H109 H 0.4578 0.9667 0.0494 0.220 Uiso 1 1 calc R . .
C110 C 0.484(2) 1.0430(15) 0.0852(10) 0.215 Uani 1 1 d . . .
H110 H 0.4281 1.0831 0.0890 0.259 Uiso 1 1 calc R . .
C111 C 0.547(2) 1.0574(10) 0.1009(9) 0.192 Uani 1 1 d . . .
H111 H 0.5385 1.1079 0.1100 0.230 Uiso 1 1 calc R . .
C112 C 0.625(2) 0.9971(8) 0.1034(7) 0.176 Uani 1 1 d . . .
H112 H 0.6676 1.0065 0.1172 0.211 Uiso 1 1 calc R . .
C113 C 0.7911(12) 0.8448(7) 0.0207(6) 0.081 Uani 1 1 d . . .
H113 H 0.7740 0.8736 -0.0120 0.097 Uiso 1 1 calc R . .
C114 C 0.8773(11) 0.7881(7) 0.0034(6) 0.067 Uani 1 1 d . . .
C115 C 0.9351(12) 0.7702(8) -0.0645(7) 0.078 Uani 1 1 d . . .
C116 C 1.0196(16) 0.7192(8) -0.0817(8) 0.121 Uani 1 1 d . . .
H116 H 1.0437 0.6943 -0.0500 0.145 Uiso 1 1 calc R . .
C117 C 1.0730(17) 0.7020(9) -0.1458(9) 0.143 Uani 1 1 d . . .
H117 H 1.1322 0.6651 -0.1574 0.171 Uiso 1 1 calc R . .
C118 C 1.0393(16) 0.7383(12) -0.1905(8) 0.113 Uani 1 1 d . . .
H118 H 1.0743 0.7268 -0.2341 0.135 Uiso 1 1 calc R . .
C119 C 0.9608(17) 0.788(2) -0.1742(11) 0.243 Uani 1 1 d . . .
H119 H 0.9385 0.8153 -0.2057 0.291 Uiso 1 1 calc R . .
C120 C 0.9060(15) 0.803(2) -0.1113(10) 0.221 Uani 1 1 d . . .
H120 H 0.8461 0.8386 -0.1014 0.265 Uiso 1 1 calc R . .
C121 C 0.6307(13) 0.2711(11) 0.2105(8) 0.078 Uiso 0.50 1 d PGD . .
C122 C 0.5497(11) 0.3273(12) 0.2449(10) 0.089 Uiso 0.50 1 d PGD . .
H122 H 0.4999 0.3408 0.2303 0.107 Uiso 0.50 1 calc PR . .
C123 C 0.5414(10) 0.3637(10) 0.3006(9) 0.096 Uiso 0.50 1 d PG . .
H123 H 0.4861 0.4021 0.3241 0.115 Uiso 0.50 1 calc PR . .
C124 C 0.6142(13) 0.3439(11) 0.3220(8) 0.071 Uiso 0.50 1 d PG . .
H124 H 0.6086 0.3687 0.3601 0.085 Uiso 0.50 1 calc PR . .
C125 C 0.6952(11) 0.2877(11) 0.2877(9) 0.073 Uiso 0.50 1 d PG . .
H125 H 0.7449 0.2742 0.3023 0.087 Uiso 0.50 1 calc PR . .
C126 C 0.7034(10) 0.2513(10) 0.2319(8) 0.078 Uiso 0.50 1 d PGD . .
H126 H 0.7588 0.2130 0.2084 0.094 Uiso 0.50 1 calc PR . .
C127 C 0.641(2) 0.235(3) 0.1489(17) 0.198 Uiso 0.50 1 d PD . .
H12A H 0.7019 0.1968 0.1311 0.297 Uiso 0.50 1 calc PR . .
H12B H 0.6289 0.2730 0.1192 0.297 Uiso 0.50 1 calc PR . .
H12C H 0.5991 0.2104 0.1560 0.297 Uiso 0.50 1 calc PR . .
C128 C 0.7184(11) 0.6870(8) 0.7035(7) 0.083 Uiso 0.70 1 d PG B 1
C129 C 0.6401(9) 0.7512(10) 0.7256(9) 0.097 Uiso 0.70 1 d PG B 1
H129 H 0.5952 0.7624 0.7063 0.117 Uiso 0.70 1 calc PR B 1
C130 C 0.6276(10) 0.7990(9) 0.7760(9) 0.118 Uiso 0.70 1 d PG B 1
H130 H 0.5742 0.8428 0.7912 0.142 Uiso 0.70 1 calc PR B 1
C131 C 0.6934(13) 0.7825(9) 0.8043(8) 0.123 Uiso 0.70 1 d PG B 1
H131 H 0.6849 0.8152 0.8388 0.148 Uiso 0.70 1 calc PR B 1
C132 C 0.7716(11) 0.7184(10) 0.7822(8) 0.095 Uiso 0.70 1 d PG B 1
H132 H 0.8166 0.7071 0.8015 0.113 Uiso 0.70 1 calc PR B 1
C133 C 0.7841(9) 0.6706(7) 0.7318(7) 0.066 Uiso 0.70 1 d PG B 1
H133 H 0.8376 0.6267 0.7166 0.079 Uiso 0.70 1 calc PR B 1
C134 C 0.7270(18) 0.6371(15) 0.6495(12) 0.098 Uiso 0.70 1 d P B 1
H13A H 0.7849 0.5943 0.6381 0.147 Uiso 0.70 1 calc PR B 1
H13B H 0.7223 0.6659 0.6128 0.147 Uiso 0.70 1 calc PR B 1
H13C H 0.6795 0.6185 0.6625 0.147 Uiso 0.70 1 calc PR B 1
C135 C 0.5047(17) 0.3107(15) 0.0651(12) 0.113 Uiso 0.50 1 d PG . .
C136 C 0.5757(19) 0.2622(12) 0.0157(14) 0.104 Uiso 0.50 1 d PG . .
H136 H 0.5851 0.2106 0.0112 0.125 Uiso 0.50 1 calc PR . .
C137 C 0.6328(16) 0.2891(15) -0.0270(12) 0.148 Uiso 0.50 1 d PG . .
H137 H 0.6813 0.2560 -0.0607 0.178 Uiso 0.50 1 calc PR . .
C138 C 0.6190(17) 0.3645(16) -0.0204(12) 0.117 Uiso 0.50 1 d PG . .
H138 H 0.6580 0.3829 -0.0496 0.141 Uiso 0.50 1 calc PR . .
C139 C 0.5480(18) 0.4130(12) 0.0290(13) 0.107 Uiso 0.50 1 d PG . .
H139 H 0.5385 0.4645 0.0335 0.129 Uiso 0.50 1 calc PR . .
C140 C 0.4908(15) 0.3861(14) 0.0717(11) 0.110 Uiso 0.50 1 d PG . .
H140 H 0.4423 0.4192 0.1055 0.132 Uiso 0.50 1 calc PR . .
C141 C 0.464(4) 0.290(3) 0.098(3) 0.183 Uiso 0.50 1 d P . .
H14A H 0.4172 0.3306 0.1289 0.275 Uiso 0.50 1 calc PR . .
H14B H 0.4998 0.2513 0.1195 0.275 Uiso 0.50 1 calc PR . .
H14C H 0.4377 0.2667 0.0758 0.275 Uiso 0.50 1 calc PR . .
C228 C 0.723(2) 0.7299(17) 0.7815(14) 0.058 Uiso 0.30 1 d PG C 2
C229 C 0.7704(16) 0.6619(15) 0.7434(15) 0.057 Uiso 0.30 1 d PG C 2
H229 H 0.8270 0.6291 0.7455 0.068 Uiso 0.30 1 calc PR C 2
C230 C 0.7347(19) 0.6418(14) 0.7023(14) 0.075 Uiso 0.30 1 d PG C 2
H230 H 0.7670 0.5954 0.6762 0.090 Uiso 0.30 1 calc PR C 2
C231 C 0.6518(19) 0.6898(17) 0.6992(14) 0.067 Uiso 0.30 1 d PG C 2
H231 H 0.6275 0.6761 0.6710 0.080 Uiso 0.30 1 calc PR C 2
C232 C 0.6046(16) 0.7578(16) 0.7373(16) 0.064 Uiso 0.30 1 d PG C 2
H232 H 0.5480 0.7906 0.7352 0.076 Uiso 0.30 1 calc PR C 2
C233 C 0.640(2) 0.7778(15) 0.7785(16) 0.102 Uiso 0.30 1 d PG C 2
H233 H 0.6080 0.8243 0.8045 0.123 Uiso 0.30 1 calc PR C 2
C234 C 0.767(3) 0.752(3) 0.825(2) 0.065 Uiso 0.30 1 d P C 2
H23A H 0.7260 0.8002 0.8498 0.097 Uiso 0.30 1 calc PR C 2
H23B H 0.8220 0.7561 0.7989 0.097 Uiso 0.30 1 calc PR C 2
H23C H 0.7810 0.7128 0.8541 0.097 Uiso 0.30 1 calc PR C 2

loop_
_atom_site_aniso_label
_atom_site_aniso_U_11
_atom_site_aniso_U_22
_atom_site_aniso_U_33
_atom_site_aniso_U_23
_atom_site_aniso_U_13
_atom_site_aniso_U_12
Er1 0.057 0.019 0.032 0.003 -0.011 -0.006
Er2 0.088 0.018 0.041 0.000 -0.028 -0.001
Er3 0.100 0.029 0.055 0.013 -0.038 -0.028
Er4 0.102 0.053 0.052 0.026 -0.030 -0.042
O1 0.077 0.022 0.037 0.002 -0.018 -0.008
O2 0.062 0.028 0.033 0.004 -0.015 -0.010
O3 0.117 0.027 0.056 0.012 -0.028 -0.028
O4 0.083 0.039 0.053 0.015 -0.026 -0.029
O5 0.062 0.028 0.032 0.004 -0.009 -0.009
O6 0.078 0.025 0.032 0.001 -0.010 -0.011
O7 0.082 0.034 0.034 -0.002 -0.017 0.004
O8 0.066 0.073 0.046 -0.012 -0.007 0.005
O9 0.063 0.027 0.042 0.004 -0.001 0.005
C16 0.049 0.048 0.043 0.009 -0.007 -0.006
C17 0.046 0.040 0.052 0.012 -0.014 -0.001
C18 0.066 0.032 0.064 -0.013 -0.001 0.000
C19 0.065 0.053 0.079 -0.011 0.006 -0.010
C20 0.091 0.046 0.035 -0.010 0.005 -0.008
C21 0.082 0.079 0.037 -0.002 -0.002 -0.030
C22 0.072 0.055 0.051 0.007 -0.011 -0.014
C23 0.065 0.025 0.048 0.006 -0.003 -0.002
C24 0.052 0.026 0.042 0.005 -0.018 -0.008
C25 0.078 0.033 0.034 0.008 -0.009 -0.009
C26 0.079 0.023 0.045 0.002 -0.025 -0.011
C27 0.101 0.032 0.052 0.008 -0.013 -0.016
C28 0.106 0.076 0.134 0.064 0.007 -0.016
C29 0.099 0.105 0.195 0.104 0.030 0.000
C30 0.072 0.089 0.119 0.071 0.009 0.004
O10 0.057 0.028 0.034 0.004 -0.013 0.001
N2 0.066 0.073 0.109 -0.034 0.001 -0.021
O11 0.068 0.053 0.077 -0.031 0.003 0.000
O12 0.103 0.181 0.124 -0.065 0.011 -0.055
O13 0.078 0.030 0.045 -0.004 -0.032 0.005
O14 0.071 0.035 0.038 -0.007 -0.020 -0.007
O15 0.136 0.058 0.093 -0.050 -0.035 -0.005
O16 0.098 0.058 0.047 -0.015 -0.033 0.019
O17 0.110 0.022 0.055 0.001 -0.038 -0.004
O18 0.147 0.029 0.066 -0.005 -0.064 0.000
O19 0.183 0.052 0.054 -0.014 -0.002 -0.016
O20 0.124 0.091 0.121 -0.008 0.008 -0.006
O21 0.073 0.028 0.046 0.011 -0.029 -0.018
O22 0.104 0.030 0.065 0.013 -0.041 -0.023
O23 0.073 0.037 0.076 -0.010 -0.007 -0.004
O24 0.119 0.084 0.184 0.041 0.045 -0.021
O25 0.106 0.049 0.053 0.012 -0.032 -0.042
O26 0.146 0.049 0.103 0.038 -0.065 -0.065
O27 0.106 0.112 0.085 -0.017 -0.056 0.000
O27A 0.133 0.080 0.124 -0.007 -0.039 -0.040
O28 0.078 0.090 0.236 -0.058 -0.081 -0.007
O28A 0.115 0.083 0.139 0.003 -0.060 -0.058
O29 0.158 0.165 0.111 0.068 -0.058 -0.119
C91 0.105 0.127 0.119 0.021 -0.035 -0.074
C92 0.104 0.127 0.134 0.013 -0.014 -0.066
C93 0.156 0.182 0.070 0.032 -0.031 -0.109
C94 0.179 0.243 0.110 0.092 -0.063 -0.145
C95 0.132 0.202 0.135 0.040 -0.039 -0.098
C96 0.125 0.196 0.190 -0.043 -0.056 -0.034
C97 0.128 0.175 0.189 -0.020 -0.060 -0.072
C98 0.143 0.093 0.151 0.070 -0.025 -0.069
C99 0.164 0.112 0.067 0.029 -0.015 -0.079
C100 0.226 0.058 0.096 0.019 -0.010 -0.094
C101 0.323 0.082 0.096 0.015 -0.044 -0.070
C102 0.334 0.052 0.143 0.043 -0.022 -0.049
C103 0.451 0.108 0.144 0.070 0.024 -0.072
C104 0.263 0.067 0.206 0.052 -0.007 -0.087
C105 0.402 0.184 0.180 0.043 -0.035 -0.205
O30 0.171 0.090 0.054 0.025 -0.025 -0.094
N7 0.207 1.058 0.183 -0.046 -0.147 -0.045
O31 0.149 0.215 0.151 -0.052 -0.038 -0.040
O32 0.555 0.300 0.285 -0.027 -0.223 -0.184
O33 0.138 0.031 0.042 0.010 -0.038 -0.022
O34 0.113 0.043 0.053 0.023 -0.028 -0.031
O35 0.089 0.085 0.065 -0.030 -0.014 0.013
O36 0.152 0.230 0.177 -0.083 -0.108 0.029
O37 0.120 0.020 0.068 0.004 -0.048 -0.011
O38 0.057 0.076 0.059 0.030 -0.016 -0.018
N1 0.096 0.048 0.024 -0.009 -0.014 -0.010
N3 0.107 0.056 0.048 -0.025 -0.024 0.001
N4 0.141 0.030 0.080 -0.002 -0.011 -0.014
N5 0.094 0.043 0.084 0.008 0.007 -0.013
N6 0.102 0.112 0.089 -0.002 -0.050 -0.044
N6A 0.099 0.076 0.087 -0.026 0.006 -0.054
N8 0.107 0.121 0.102 -0.054 -0.055 0.042
C1 0.080 0.033 0.047 0.001 -0.025 -0.021
C2 0.108 0.052 0.068 -0.002 -0.035 -0.037
C3 0.124 0.040 0.054 -0.002 -0.038 -0.025
C4 0.183 0.062 0.062 -0.004 -0.052 -0.026
C5 0.286 0.077 0.108 -0.008 -0.092 -0.083
C6 0.309 0.153 0.100 0.003 -0.071 -0.155
C7 0.201 0.100 0.086 -0.007 -0.053 -0.089
C8 0.092 0.065 0.055 0.011 -0.022 -0.051
C9 0.063 0.053 0.044 0.010 -0.010 -0.028
C10 0.076 0.114 0.052 0.021 -0.017 -0.057
C11 0.089 0.178 0.052 -0.017 0.011 -0.052
C12 0.129 0.451 0.073 -0.028 0.018 -0.166
C13 0.177 0.503 0.081 -0.070 0.006 -0.223
C14 0.167 0.352 0.105 0.087 -0.064 -0.201
C15 0.132 0.201 0.072 0.051 -0.035 -0.110
C31 0.069 0.044 0.044 -0.023 -0.022 0.012
C32 0.081 0.058 0.063 -0.016 -0.023 0.009
C33 0.102 0.047 0.039 -0.024 -0.021 0.015
C34 0.101 0.057 0.051 -0.022 -0.009 0.014
C35 0.142 0.067 0.034 -0.024 -0.011 0.014
C36 0.063 0.103 0.074 -0.003 -0.003 0.007
C37 0.096 0.081 0.048 -0.017 -0.013 0.015
C38 0.060 0.075 0.049 -0.024 -0.009 -0.012
C39 0.070 0.030 0.051 -0.016 -0.033 0.009
C40 0.061 0.083 0.061 -0.038 -0.010 -0.015
C41 0.078 0.138 0.067 -0.062 0.008 -0.040
C42 0.153 0.215 0.083 -0.070 0.010 -0.108
C43 0.170 0.220 0.116 -0.096 0.023 -0.144
C44 0.130 0.203 0.116 -0.086 0.023 -0.116
C45 0.092 0.114 0.078 -0.038 -0.004 -0.057
C46 0.107 0.020 0.040 -0.004 -0.030 0.008
C47 0.092 0.020 0.045 0.007 -0.029 -0.005
C48 0.099 0.022 0.041 0.001 0.001 0.006
C49 0.092 0.027 0.061 -0.001 -0.017 -0.008
C50 0.090 0.037 0.039 -0.008 -0.023 -0.008
C51 0.073 0.045 0.053 -0.003 -0.028 -0.008
C52 0.089 0.035 0.037 -0.001 -0.022 -0.009
C53 0.110 0.030 0.060 -0.009 -0.049 0.016
C54 0.154 0.027 0.081 -0.008 -0.077 0.025
C55 0.165 0.050 0.126 -0.036 -0.109 0.042
C56 0.149 0.065 0.129 -0.021 -0.090 0.003
C57 0.194 0.069 0.199 -0.037 -0.146 0.010
C58 0.214 0.094 0.208 0.001 -0.152 -0.010
C59 0.234 0.086 0.213 -0.054 -0.177 0.056
C60 0.161 0.062 0.106 -0.026 -0.100 0.028
C61 0.072 0.023 0.047 0.006 -0.016 -0.012
C62 0.072 0.032 0.034 0.002 -0.021 -0.001
C63 0.084 0.024 0.048 0.001 -0.001 -0.002
C64 0.106 0.029 0.043 0.001 -0.008 -0.001
C65 0.111 0.034 0.064 -0.001 -0.045 -0.003
C66 0.054 0.039 0.071 -0.026 -0.026 0.010
C67 0.088 0.039 0.040 -0.008 -0.017 -0.008
C68 0.080 0.035 0.047 0.004 -0.030 -0.018
C69 0.096 0.034 0.047 0.003 -0.038 -0.022
C70 0.058 0.033 0.061 -0.006 -0.022 -0.007
C71 0.112 0.032 0.073 -0.005 -0.053 -0.015
C72 0.114 0.042 0.071 -0.015 -0.048 0.007
C73 0.096 0.063 0.080 -0.031 -0.037 -0.004
C74 0.111 0.050 0.116 -0.018 -0.043 -0.024
C75 0.097 0.045 0.084 0.000 -0.041 -0.018
C76 0.097 0.055 0.049 0.011 -0.025 -0.042
C77 0.086 0.061 0.049 0.013 -0.031 -0.043
C78 0.118 0.064 0.090 0.003 -0.050 -0.029
C79 0.118 0.100 0.076 0.012 -0.042 -0.055
C80 0.079 0.064 0.059 0.010 -0.011 -0.026
C81 0.082 0.071 0.079 0.008 -0.033 -0.034
C82 0.093 0.073 0.045 0.002 -0.020 -0.045
C83 0.114 0.054 0.108 0.022 -0.065 -0.050
C84 0.120 0.054 0.100 0.016 -0.047 -0.057
C85 0.127 0.058 0.106 0.035 -0.050 -0.052
C86 0.123 0.050 0.117 0.011 -0.058 -0.037
C87 0.159 0.062 0.161 0.022 -0.081 -0.068
C88 0.201 0.068 0.187 0.052 -0.101 -0.087
C89 0.226 0.062 0.175 0.042 -0.109 -0.091
C90 0.191 0.067 0.136 0.041 -0.076 -0.084
C106 0.144 0.022 0.049 0.002 -0.035 0.012
C107 0.169 0.048 0.042 -0.006 -0.032 0.030
C108 0.181 0.085 0.061 -0.040 -0.060 0.064
C109 0.193 0.136 0.083 -0.052 -0.081 0.109
C110 0.226 0.156 0.079 -0.042 -0.068 0.132
C111 0.313 0.047 0.053 -0.001 -0.001 0.050
C112 0.338 0.025 0.032 -0.002 -0.010 0.027
C113 0.142 0.038 0.052 0.019 -0.039 -0.020
C114 0.121 0.045 0.039 0.018 -0.030 -0.036
C115 0.129 0.063 0.059 0.024 -0.037 -0.054
C116 0.204 0.036 0.061 0.004 -0.007 -0.013
C117 0.209 0.043 0.085 -0.005 0.023 -0.011
C118 0.180 0.126 0.043 0.010 -0.015 -0.088
C119 0.099 0.389 0.085 0.112 0.006 0.026
C120 0.091 0.371 0.080 0.116 -0.003 0.004

loop_
_atom_type_symbol
_atom_type_description
_atom_type_scat_dispersion_real
_atom_type_scat_dispersion_imag
_atom_type_scat_source
C C 0.0033 0.0016 'International Tables Vol C Tables 4.2.6.8 and 6.1.1.4'
H H 0.0000 0.0000 'International Tables Vol C Tables 4.2.6.8 and 6.1.1.4'
N N 0.0061 0.0033 'International Tables Vol C Tables 4.2.6.8 and 6.1.1.4'
O O 0.0106 0.0060 'International Tables Vol C Tables 4.2.6.8 and 6.1.1.4'
Er Er -0.2586 4.9576 'International Tables Vol C Tables 4.2.6.8 and 6.1.1.4'

loop_
_geom_angle_atom_site_label_1
_geom_angle_atom_site_label_2
_geom_angle_atom_site_label_3
_geom_angle
O6 Er1 O5 75.1(3)
O6 Er1 O10 73.9(3)
O5 Er1 O10 78.8(3)
O6 Er1 O9 140.6(3)
O5 Er1 O9 77.4(3)
O10 Er1 O9 73.6(2)
O6 Er1 O2 102.6(3)
O5 Er1 O2 75.1(2)
O10 Er1 O2 153.6(3)
O9 Er1 O2 96.8(3)
O6 Er1 O1 73.5(3)
O5 Er1 O1 124.8(3)
O10 Er1 O1 131.5(2)
O9 Er1 O1 145.9(3)
O2 Er1 O1 69.1(2)
O6 Er1 O4 147.3(3)
O5 Er1 O4 128.4(3)
O10 Er1 O4 127.7(3)
O9 Er1 O4 71.9(3)
O2 Er1 O4 68.7(3)
O1 Er1 O4 74.0(3)
O6 Er1 O21 92.9(3)
O5 Er1 O21 158.3(2)
O10 Er1 O21 80.5(2)
O9 Er1 O21 103.0(3)
O2 Er1 O21 125.8(2)
O1 Er1 O21 66.4(2)
O4 Er1 O21 70.6(3)
O6 Er1 Er3 108.67(18)
O5 Er1 Er3 155.88(17)
O10 Er1 Er3 125.29(19)
O9 Er1 Er3 108.0(2)
O2 Er1 Er3 80.87(18)
O1 Er1 Er3 40.8(2)
O4 Er1 Er3 40.1(2)
O21 Er1 Er3 45.14(15)
O6 Er1 Er2 79.41(18)
O5 Er1 Er2 95.13(18)
O10 Er1 Er2 153.3(2)
O9 Er1 Er2 130.94(17)
O2 Er1 Er2 36.00(17)
O1 Er1 Er2 35.18(18)
O4 Er1 Er2 76.3(2)
O21 Er1 Er2 100.40(16)
Er3 Er1 Er2 63.19(2)
O6 Er1 Er4 133.43(18)
O5 Er1 Er4 98.31(17)
O10 Er1 Er4 151.31(19)
O9 Er1 Er4 77.94(18)
O2 Er1 Er4 34.00(19)
O1 Er1 Er4 73.59(19)
O4 Er1 Er4 35.67(19)
O21 Er1 Er4 103.01(16)
Er3 Er1 Er4 61.28(2)
Er2 Er1 Er4 54.94(3)
O14 Er2 O18 73.2(3)
O14 Er2 O13 74.4(3)
O18 Er2 O13 77.7(3)
O14 Er2 O1 95.8(3)
O18 Er2 O1 152.6(4)
O13 Er2 O1 75.1(3)
O14 Er2 O17 138.9(3)
O18 Er2 O17 73.4(3)
O13 Er2 O17 75.7(3)
O1 Er2 O17 103.0(3)
O14 Er2 O2 74.6(3)
O18 Er2 O2 128.0(3)
O13 Er2 O2 129.7(2)
O1 Er2 O2 69.7(2)
O17 Er2 O2 146.3(3)
O14 Er2 O3 148.3(3)
O18 Er2 O3 132.0(3)
O13 Er2 O3 124.3(3)
O1 Er2 O3 68.9(3)
O17 Er2 O3 72.7(3)
O2 Er2 O3 74.0(3)
O14 Er2 O33 103.0(3)
O18 Er2 O33 82.0(4)
O13 Er2 O33 159.4(3)
O1 Er2 O33 125.3(3)
O17 Er2 O33 95.4(3)
O2 Er2 O33 66.8(3)
O3 Er2 O33 68.4(3)
O14 Er2 Er4 112.3(2)
O18 Er2 Er4 126.1(3)
O13 Er2 Er4 156.1(2)
O1 Er2 Er4 81.2(2)
O17 Er2 Er4 106.5(3)
O2 Er2 Er4 40.72(18)
O3 Er2 Er4 40.1(2)
O33 Er2 Er4 44.1(2)
O14 Er2 Er1 75.6(2)
O18 Er2 Er1 148.5(2)
O13 Er2 Er1 97.86(18)
O1 Er2 Er1 35.86(17)
O17 Er2 Er1 136.3(2)
O2 Er2 Er1 35.94(16)
O3 Er2 Er1 76.39(18)
O33 Er2 Er1 101.2(2)
Er4 Er2 Er1 63.61(3)
O14 Er2 Er3 128.0(2)
O18 Er2 Er3 155.8(2)
O13 Er2 Er3 95.9(2)
O1 Er2 Er3 34.1(2)
O17 Er2 Er3 82.4(2)
O2 Er2 Er3 73.94(19)
O3 Er2 Er3 35.72(19)
O33 Er2 Er3 101.3(2)
Er4 Er2 Er3 61.47(3)
Er1 Er2 Er3 54.91(2)
O26 Er3 O22 90.2(4)
O26 Er3 O4 108.5(4)
O22 Er3 O4 142.7(3)
O26 Er3 O1 149.7(3)
O22 Er3 O1 104.3(3)
O4 Er3 O1 75.7(3)
O26 Er3 O25 73.3(3)
O22 Er3 O25 79.9(3)
O4 Er3 O25 75.4(3)
O1 Er3 O25 134.9(3)
O26 Er3 O3 83.0(3)
O22 Er3 O3 145.0(3)
O4 Er3 O3 71.0(3)
O1 Er3 O3 69.8(3)
O25 Er3 O3 129.6(3)
O26 Er3 O37 78.5(4)
O22 Er3 O37 70.8(3)
O4 Er3 O37 143.1(3)
O1 Er3 O37 81.3(3)
O25 Er3 O37 138.9(3)
O3 Er3 O37 74.2(3)
O26 Er3 O21 143.4(3)
O22 Er3 O21 74.3(3)
O4 Er3 O21 71.7(2)
O1 Er3 O21 66.9(2)
O25 Er3 O21 71.5(3)
O3 Er3 O21 128.0(3)
O37 Er3 O21 124.3(3)
O26 Er3 Er1 149.8(3)
O22 Er3 Er1 116.0(2)
O4 Er3 Er1 41.3(2)
O1 Er3 Er1 41.43(17)
O25 Er3 Er1 95.7(2)
O3 Er3 Er1 83.03(19)
O37 Er3 Er1 122.7(2)
O21 Er3 Er1 45.26(17)
O26 Er3 Er4 89.8(3)
O22 Er3 Er4 179.8(3)
O4 Er3 Er4 37.14(19)
O1 Er3 Er4 75.79(18)
O25 Er3 Er4 99.9(2)
O3 Er3 Er4 35.1(2)
O37 Er3 Er4 109.3(2)
O21 Er3 Er4 105.65(17)
Er1 Er3 Er4 63.93(3)
O26 Er3 Er2 116.4(3)
O22 Er3 Er2 124.8(3)
O4 Er3 Er2 75.9(2)
O1 Er3 Er2 33.97(17)
O25 Er3 Er2 151.3(2)
O3 Er3 Er2 36.8(2)
O37 Er3 Er2 69.0(2)
O21 Er3 Er2 99.35(18)
Er1 Er3 Er2 61.90(3)
Er4 Er3 Er2 55.31(3)
O29 Er4 O3 95.8(5)
O29 Er4 O34 106.1(4)
O3 Er4 O34 142.4(3)
O29 Er4 O30 72.1(4)
O3 Er4 O30 78.7(3)
O34 Er4 O30 79.5(3)
O29 Er4 O2 142.1(3)
O3 Er4 O2 76.5(3)
O34 Er4 O2 101.6(3)
O30 Er4 O2 139.2(4)
O29 Er4 O38 83.9(5)
O3 Er4 O38 144.7(3)
O34 Er4 O38 69.2(3)
O30 Er4 O38 133.2(4)
O2 Er4 O38 82.2(3)
O29 Er4 O4 74.2(4)
O3 Er4 O4 70.2(3)
O34 Er4 O4 144.8(3)
O30 Er4 O4 130.8(3)
O2 Er4 O4 68.2(3)
O38 Er4 O4 75.9(3)
O29 Er4 O33 145.4(4)
O3 Er4 O33 70.5(3)
O34 Er4 O33 74.3(3)
O30 Er4 O33 74.1(4)
O2 Er4 O33 67.3(3)
O38 Er4 O33 125.8(3)
O4 Er4 O33 125.7(3)
O29 Er4 Er2 137.5(4)
O3 Er4 Er2 42.5(2)
O34 Er4 Er2 113.7(3)
O30 Er4 Er2 100.6(3)
O2 Er4 Er2 41.05(17)
O38 Er4 Er2 123.3(2)
O4 Er4 Er2 81.4(2)
O33 Er4 Er2 44.3(2)
O29 Er4 Er3 77.1(4)
O3 Er4 Er3 36.1(2)
O34 Er4 Er3 176.7(3)
O30 Er4 Er3 101.9(2)
O2 Er4 Er3 75.38(17)
O38 Er4 Er3 111.3(2)
O4 Er4 Er3 35.37(19)
O33 Er4 Er3 103.2(2)
Er2 Er4 Er3 63.22(4)
O29 Er4 Er1 107.9(3)
O3 Er4 Er1 75.87(19)
O34 Er4 Er1 123.2(2)
O30 Er4 Er1 154.5(3)
O2 Er4 Er1 34.20(17)
O38 Er4 Er1 70.8(2)
O4 Er4 Er1 35.0(2)
O33 Er4 Er1 99.4(2)
Er2 Er4 Er1 61.45(3)
Er3 Er4 Er1 54.79(2)
Er2 O1 Er3 111.9(3)
Er2 O1 Er1 109.0(3)
Er3 O1 Er1 97.8(3)
Er2 O1 H1 112.4
Er3 O1 H1 112.4
Er1 O1 H1 112.4
Er4 O2 Er1 111.8(3)
Er4 O2 Er2 98.2(3)
Er1 O2 Er2 108.1(3)
Er4 O2 H2 112.6
Er1 O2 H2 112.6
Er2 O2 H2 112.6
Er4 O3 Er3 108.8(4)
Er4 O3 Er2 97.4(3)
Er3 O3 Er2 107.5(3)
Er4 O3 H3 113.9
Er3 O3 H3 113.9
Er2 O3 H3 113.9
Er3 O4 Er1 98.6(3)
Er3 O4 Er4 107.5(3)
Er1 O4 Er4 109.3(3)
Er3 O4 H4 113.4
Er1 O4 H4 113.4
Er4 O4 H4 113.4
C1 O5 Er1 134.5(7)
C9 O6 Er1 136.2(7)
C16 O9 Er1 132.3(7)
O9 C16 C23 125.0(10)
O9 C16 C17 118.2(9)
C23 C16 C17 116.7(9)
C22 C17 C18 117.3(11)
C22 C17 C16 116.9(12)
C18 C17 C16 125.7(11)
C19 C18 C17 121.6(12)
C19 C18 N2 118.5(13)
C17 C18 N2 119.7(10)
C18 C19 C20 117.8(14)
C18 C19 H19 121.1
C20 C19 H19 121.1
C21 C20 C19 121.1(12)
C21 C20 H20 119.5
C19 C20 H20 119.5
C20 C21 C22 120.5(13)
C20 C21 H21 119.7
C22 C21 H21 119.7
C21 C22 C17 121.6(14)
C21 C22 H22 119.2
C17 C22 H22 119.2
C16 C23 C24 125.0(9)
C16 C23 H23 117.5
C24 C23 H23 117.5
O10 C24 C23 124.1(9)
O10 C24 C25 117.5(9)
C23 C24 C25 118.5(9)
C30 C25 C26 119.3(11)
C30 C25 C24 118.5(10)
C26 C25 C24 122.0(10)
C27 C26 C25 120.1(12)
C27 C26 H26 119.9
C25 C26 H26 119.9
C28 C27 C26 120.6(13)
C28 C27 H27 119.7
C26 C27 H27 119.7
C27 C28 C29 120.4(13)
C27 C28 H28 119.8
C29 C28 H28 119.8
C28 C29 C30 119.3(15)
C28 C29 H29 120.3
C30 C29 H29 120.3
C25 C30 C29 120.1(13)
C25 C30 H30 120.0
C29 C30 H30 120.0
C24 O10 Er1 135.6(6)
O11 N2 O12 121.7(15)
O11 N2 C18 120.9(13)
O12 N2 C18 117.2(12)
C31 O13 Er2 134.3(7)
C39 O14 Er2 136.1(7)
C46 O17 Er2 128.9(9)
C54 O18 Er2 134.1(8)
C61 O21 Er3 126.1(7)
C61 O21 Er1 144.2(7)
Er3 O21 Er1 89.6(2)
C69 O22 Er3 133.3(8)
C76 O25 Er3 132.8(9)
C84 O26 Er3 134.8(9)
C91 O29 Er4 137.0(11)
O29 C91 C98 124.0(15)
O29 C91 C92 114.8(14)
C98 C91 C92 121.1(15)
C97 C92 C93 117.2(16)
C97 C92 C91 122.6(17)
C93 C92 C91 120.0(15)
C94 C93 C92 124.6(17)
C94 C93 N7 115.3(19)
C92 C93 N7 119.9(17)
C93 C94 C95 113.2(19)
C93 C94 H94 123.4
C95 C94 H94 123.4
C96 C95 C94 124(2)
C96 C95 H95 117.8
C94 C95 H95 117.8
C95 C96 C97 120(2)
C95 C96 H96 120.1
C97 C96 H96 120.1
C92 C97 C96 121(2)
C92 C97 H97 119.6
C96 C97 H97 119.6
C99 C98 C91 125.2(15)
C99 C98 H98 117.4
C91 C98 H98 117.4
O30 C99 C98 120.8(15)
O30 C99 C100 119.5(15)
C98 C99 C100 119.5(14)
C105 C100 C101 117.6(16)
C105 C100 C99 123.6(17)
C101 C100 C99 118.2(13)
C102 C101 C100 121.9(19)
C102 C101 H101 119.0
C100 C101 H101 119.0
C103 C102 C101 120(2)
C103 C102 H102 120.2
C101 C102 H102 120.2
C102 C103 C104 119.1(18)
C102 C103 H103 120.5
C104 C103 H103 120.5
C105 C104 C103 119(2)
C105 C104 H104 120.5
C103 C104 H104 120.5
C100 C105 C104 121(2)
C100 C105 H105 119.5
C104 C105 H105 119.5
C99 O30 Er4 140.4(11)
O31 N7 O32 131(3)
O31 N7 C93 116(2)
O32 N7 C93 104(2)
C106 O33 Er4 127.4(11)
C106 O33 Er2 140.8(11)
Er4 O33 Er2 91.6(3)
C114 O34 Er4 133.4(9)
O8 N1 O7 122.3(12)
O8 N1 C3 120.0(11)
O7 N1 C3 117.5(12)
O16 N3 O15 125.3(15)
O16 N3 C33 116.8(13)
O15 N3 C33 117.7(12)
O20 N4 O19 127.9(17)
O20 N4 C48 117.0(15)
O19 N4 C48 115.2(17)
O23 N5 O24 120.6(14)
O23 N5 C63 120.2(12)
O24 N5 C63 119.1(12)
O28 N6 O27 124(2)
O28 N6 C78 114(2)
O27 N6 C78 121(2)
O27A N6A O28A 113(5)
O27A N6A C86 114(4)
O28A N6A C86 134(4)
O36 N8 O35 122(2)
O36 N8 C108 119.1(18)
O35 N8 C108 118.6(16)
O5 C1 C8 125.5(11)
O5 C1 C2 116.8(12)
C8 C1 C2 117.6(12)
C7 C2 C3 116.2(14)
C7 C2 C1 123.2(15)
C3 C2 C1 120.6(12)
C2 C3 C4 124.3(15)
C2 C3 N1 121.9(11)
C4 C3 N1 113.6(14)
C5 C4 C3 116.6(18)
C5 C4 H9 121.7
C3 C4 H9 121.7
C4 C5 C6 121.0(17)
C4 C5 H5 119.5
C6 C5 H5 119.5
C5 C6 C7 119(2)
C5 C6 H6 120.3
C7 C6 H6 120.3
C2 C7 C6 122(2)
C2 C7 H7 118.8
C6 C7 H7 118.8
C1 C8 C9 123.8(12)
C1 C8 H8 118.1
C9 C8 H8 118.1
O6 C9 C8 123.0(11)
O6 C9 C10 117.6(11)
C8 C9 C10 119.4(12)
C11 C10 C15 119.7(16)
C11 C10 C9 117.3(14)
C15 C10 C9 122.9(16)
C10 C11 C12 123(2)
C10 C11 H11 118.7
C12 C11 H11 118.7
C13 C12 C11 117(3)
C13 C12 H12 121.3
C11 C12 H12 121.3
C12 C13 C14 125(3)
C12 C13 H13 117.4
C14 C13 H13 117.4
C13 C14 C15 115(2)
C13 C14 H14 122.7
C15 C14 H14 122.7
C10 C15 C14 120(2)
C10 C15 H15 120.2
C14 C15 H15 120.2
O13 C31 C38 126.6(12)
O13 C31 C32 114.7(12)
C38 C31 C32 118.7(15)
C33 C32 C37 116.2(14)
C33 C32 C31 120.8(16)
C37 C32 C31 123.0(14)
C34 C33 C32 123.8(18)
C34 C33 N3 114.9(14)
C32 C33 N3 121.3(12)
C35 C34 C33 119.6(17)
C35 C34 H34 120.2
C33 C34 H34 120.2
C34 C35 C36 120.4(14)
C34 C35 H35 119.8
C36 C35 H35 119.8
C35 C36 C37 119.4(18)
C35 C36 H36 120.3
C37 C36 H36 120.3
C32 C37 C36 120.4(17)
C32 C37 H37 119.8
C36 C37 H37 119.8
C31 C38 C39 123.7(14)
C31 C38 H38 118.1
C39 C38 H38 118.1
O14 C39 C38 123.4(12)
O14 C39 C40 117.6(11)
C38 C39 C40 118.9(14)
C45 C40 C41 120.6(14)
C45 C40 C39 123.3(13)
C41 C40 C39 116.1(15)
C42 C41 C40 115.3(18)
C42 C41 H41 122.4
C40 C41 H41 122.4
C43 C42 C41 123.0(19)
C43 C42 H42 118.5
C41 C42 H42 118.5
C42 C43 C44 121.5(17)
C42 C43 H43 119.2
C44 C43 H43 119.2
C45 C44 C43 118(2)
C45 C44 H44 121.2
C43 C44 H44 121.2
C44 C45 C40 121.6(16)
C44 C45 H45 119.2
C40 C45 H45 119.2
O17 C46 C53 127.7(11)
O17 C46 C47 115.2(13)
C53 C46 C47 117.0(11)
C48 C47 C52 116.3(11)
C48 C47 C46 122.8(12)
C52 C47 C46 120.9(13)
C47 C48 C49 123.7(12)
C47 C48 N4 120.7(12)
C49 C48 N4 115.4(14)
C50 C49 C48 117.8(14)
C50 C49 H49 121.1
C48 C49 H49 121.1
C51 C50 C49 120.7(12)
C51 C50 H50 119.7
C49 C50 H50 119.7
C50 C51 C52 120.7(13)
C50 C51 H51 119.6
C52 C51 H51 119.6
C47 C52 C51 120.7(14)
C47 C52 H52 119.6
C51 C52 H52 119.6
C46 C53 C54 125.2(13)
C46 C53 H53 117.4
C54 C53 H53 117.4
O18 C54 C53 121.0(15)
O18 C54 C55 116.0(12)
C53 C54 C55 122.6(13)
C60 C55 C56 120.8(16)
C60 C55 C54 123.4(15)
C56 C55 C54 115.4(13)
C57 C56 C55 116.3(16)
C57 C56 H56 121.8
C55 C56 H56 121.8
C56 C57 C58 122.4(18)
C56 C57 H57 118.8
C58 C57 H57 118.8
C59 C58 C57 118(2)
C59 C58 H58 121.0
C57 C58 H58 121.0
C60 C59 C58 120.3(18)
C60 C59 H59 119.9
C58 C59 H59 119.9
C59 C60 C55 121.9(17)
C59 C60 H60 119.1
C55 C60 H60 119.1
O21 C61 C68 127.2(10)
O21 C61 C62 118.4(10)
C68 C61 C62 113.9(10)
C67 C62 C63 117.8(11)
C67 C62 C61 118.5(12)
C63 C62 C61 123.1(11)
C64 C63 C62 122.2(13)
C64 C63 N5 117.7(13)
C62 C63 N5 120.0(10)
C65 C64 C63 119.6(14)
C65 C64 H64 120.2
C63 C64 H64 120.2
C64 C65 C66 120.0(12)
C64 C65 H65 120.0
C66 C65 H65 120.0
C65 C66 C67 118.8(13)
C65 C66 H66 120.6
C67 C66 H66 120.6
C62 C67 C66 121.5(14)
C62 C67 H67 119.2
C66 C67 H67 119.2
C69 C68 C61 125.4(11)
C69 C68 H68 117.3
C61 C68 H68 117.3
O22 C69 C68 125.1(11)
O22 C69 C70 115.4(10)
C68 C69 C70 119.5(10)
C71 C70 C75 119.1(12)
C71 C70 C69 122.9(11)
C75 C70 C69 118.0(12)
C70 C71 C72 120.8(13)
C70 C71 H71 119.6
C72 C71 H71 119.6
C71 C72 C73 119.9(15)
C71 C72 H72 120.0
C73 C72 H72 120.0
C74 C73 C72 119.1(14)
C74 C73 H73 120.4
C72 C73 H73 120.4
C73 C74 C75 121.1(15)
C73 C74 H74 119.4
C75 C74 H74 119.4
C70 C75 C74 119.8(15)
C70 C75 H75 120.1
C74 C75 H75 120.1
O25 C76 C83 125.0(14)
O25 C76 C77 115.2(11)
C83 C76 C77 119.2(13)
C82 C77 C78 116.9(14)
C82 C77 C76 120.1(12)
C78 C77 C76 122.9(12)
C77 C78 C79 121.7(15)
C77 C78 N6 120.1(16)
C79 C78 N6 116.0(16)
C80 C79 C78 119.7(16)
C80 C79 H79 120.2
C78 C79 H79 120.2
C79 C80 C81 118.8(16)
C79 C80 H80 120.6
C81 C80 H80 120.6
C80 C81 C82 120.9(14)
C80 C81 H81 119.6
C82 C81 H81 119.6
C77 C82 C81 121.9(14)
C77 C82 H82 119.0
C81 C82 H82 119.0
C76 C83 C84 124.3(14)
C76 C83 H83 117.9
C84 C83 H83 117.9
O26 C84 C83 124.0(12)
O26 C84 C85 117.6(14)
C83 C84 C85 118.2(14)
C90 C85 C86 119.2(15)
C90 C85 C84 116.3(16)
C86 C85 C84 124.5(15)
N6A C86 C87 113(2)
N6A C86 C85 126(2)
C87 C86 C85 120.2(17)
C86 C87 C88 120.6(18)
C86 C87 H87 119.7
C88 C87 H87 119.7
C89 C88 C87 120.3(16)
C89 C88 H88 119.9
C87 C88 H88 119.9
C88 C89 C90 120(2)
C88 C89 H89 119.8
C90 C89 H89 119.8
C85 C90 C89 119.2(18)
C85 C90 H90 120.4
C89 C90 H90 120.4
O33 C106 C113 126.6(15)
O33 C106 C107 117.8(13)
C113 C106 C107 115.0(12)
C112 C107 C108 118.8(19)
C112 C107 C106 119(2)
C108 C107 C106 122.3(15)
C107 C108 N8 121.5(15)
C107 C108 C109 121(2)
N8 C108 C109 117(2)
C110 C109 C108 120(3)
C110 C109 H109 120.2
C108 C109 H109 120.2
C109 C110 C111 121(2)
C109 C110 H110 119.6
C111 C110 H110 119.6
C110 C111 C112 120(2)
C110 C111 H111 119.9
C112 C111 H111 119.9
C107 C112 C111 119(3)
C107 C112 H112 120.4
C111 C112 H112 120.4
C106 C113 C114 126.4(12)
C106 C113 H113 116.8
C114 C113 H113 116.8
O34 C114 C113 123.8(12)
O34 C114 C115 115.6(14)
C113 C114 C115 120.6(12)
C120 C115 C116 116.2(17)
C120 C115 C114 122.2(18)
C116 C115 C114 121.6(14)
C115 C116 C117 121.1(19)
C115 C116 H116 119.4
C117 C116 H116 119.4
C118 C117 C116 119(2)
C118 C117 H117 120.3
C116 C117 H117 120.3
C119 C118 C117 119.5(19)
C119 C118 H118 120.3
C117 C118 H118 120.3
C118 C119 C120 122(2)
C118 C119 H119 119.1
C120 C119 H119 119.1
C115 C120 C119 122(2)
C115 C120 H120 119.1
C119 C120 H120 119.1
C122 C121 C126 120.0
C122 C121 C127 120.1(6)
C126 C121 C127 119.8(6)
C123 C122 C121 120.0
C123 C122 H122 120.0
C121 C122 H122 120.0
C124 C123 C122 120.0
C124 C123 H123 120.0
C122 C123 H123 120.0
C123 C124 C125 120.0
C123 C124 H124 120.0
C125 C124 H124 120.0
C126 C125 C124 120.0
C126 C125 H125 120.0
C124 C125 H125 120.0
C125 C126 C121 120.0
C125 C126 H126 120.0
C121 C126 H126 120.0
C121 C127 H12A 109.5
C121 C127 H12B 109.5
H12A C127 H12B 109.5
C121 C127 H12C 109.5
H12A C127 H12C 109.5
H12B C127 H12C 109.5
C129 C128 C133 120.0
C129 C128 C134 117.3(15)
C133 C128 C134 122.7(15)
C130 C129 C128 120.0
C130 C129 H129 120.0
C128 C129 H129 120.0
C131 C130 C129 120.0
C131 C130 H130 120.0
C129 C130 H130 120.0
C130 C131 C132 120.0
C130 C131 H131 120.0
C132 C131 H131 120.0
C131 C132 C133 120.0
C131 C132 H132 120.0
C133 C132 H132 120.0
C132 C133 C128 120.0
C132 C133 H133 120.0
C128 C133 H133 120.0
C128 C134 H13A 109.5
C128 C134 H13B 109.5
H13A C134 H13B 109.5
C128 C134 H13C 109.5
H13A C134 H13C 109.5
H13B C134 H13C 109.5
C141 C135 C136 119(4)
C141 C135 C140 121(4)
C136 C135 C140 120.0
C137 C136 C135 120.0
C137 C136 H136 120.0
C135 C136 H136 120.0
C136 C137 C138 120.0
C136 C137 H137 120.0
C138 C137 H137 120.0
C137 C138 C139 120.0
C137 C138 H138 120.0
C139 C138 H138 120.0
C138 C139 C140 120.0
C138 C139 H139 120.0
C140 C139 H139 120.0
C139 C140 C135 120.0
C139 C140 H140 120.0
C135 C140 H140 120.0
C135 C141 H14A 109.5
C135 C141 H14B 109.5
H14A C141 H14B 109.5
C135 C141 H14C 109.5
H14A C141 H14C 109.5
H14B C141 H14C 109.5
C229 C228 C233 120.0
C229 C228 C234 118(3)
C233 C228 C234 122(3)
C230 C229 C228 120.0
C230 C229 H229 120.0
C228 C229 H229 120.0
C229 C230 C231 120.0
C229 C230 H230 120.0
C231 C230 H230 120.0
C230 C231 C232 120.0
C230 C231 H231 120.0
C232 C231 H231 120.0
C233 C232 C231 120.0
C233 C232 H232 120.0
C231 C232 H232 120.0
C232 C233 C228 120.0
C232 C233 H233 120.0
C228 C233 H233 120.0
C228 C234 H23A 109.5
C228 C234 H23B 109.5
H23A C234 H23B 109.5
C228 C234 H23C 109.5
H23A C234 H23C 109.5
H23B C234 H23C 109.5

loop_
_geom_bond_atom_site_label_1
_geom_bond_atom_site_label_2
_geom_bond_distance
Er1 O6 2.276(8)
Er1 O5 2.288(8)
Er1 O10 2.309(7)
Er1 O9 2.346(7)
Er1 O2 2.357(7)
Er1 O1 2.365(7)
Er1 O4 2.366(8)
Er1 O21 2.516(7)
Er1 Er3 3.5420(11)
Er1 Er2 3.8185(16)
Er1 Er4 3.8939(14)
Er2 O14 2.275(8)
Er2 O18 2.308(10)
Er2 O13 2.315(9)
Er2 O1 2.326(7)
Er2 O17 2.358(7)
Er2 O2 2.361(7)
Er2 O3 2.426(10)
Er2 O33 2.488(9)
Er2 Er4 3.5581(18)
Er2 Er3 3.8633(13)
Er3 O26 2.259(9)
Er3 O22 2.263(9)
Er3 O4 2.307(8)
Er3 O1 2.337(8)
Er3 O25 2.358(10)
Er3 O3 2.365(8)
Er3 O37 2.435(9)
Er3 O21 2.511(7)
Er3 Er4 3.8017(13)
Er4 O29 2.229(12)
Er4 O3 2.310(9)
Er4 O34 2.310(9)
Er4 O30 2.330(9)
Er4 O2 2.345(8)
Er4 O38 2.406(10)
Er4 O4 2.406(8)
Er4 O33 2.475(10)
O1 H1 1.0000
O2 H2 1.0000
O3 H3 1.0000
O4 H4 1.0000
O5 C1 1.264(14)
O6 C9 1.266(14)
O7 N1 1.236(12)
O8 N1 1.222(14)
O9 C16 1.304(12)
C16 C23 1.393(14)
C16 C17 1.507(15)
C17 C22 1.392(16)
C17 C18 1.416(16)
C18 C19 1.407(16)
C18 N2 1.488(18)
C19 C20 1.411(18)
C19 H19 0.9500
C20 C21 1.359(18)
C20 H20 0.9500
C21 C22 1.389(17)
C21 H21 0.9500
C22 H22 0.9500
C23 C24 1.393(14)
C23 H23 0.9500
C24 O10 1.260(11)
C24 C25 1.497(14)
C25 C30 1.373(17)
C25 C26 1.398(15)
C26 C27 1.391(15)
C26 H26 0.9500
C27 C28 1.35(2)
C27 H27 0.9500
C28 C29 1.40(2)
C28 H28 0.9500
C29 C30 1.407(19)
C29 H29 0.9500
C30 H30 0.9500
N2 O11 1.184(14)
N2 O12 1.228(16)
O13 C31 1.239(16)
O14 C39 1.266(16)
O15 N3 1.228(16)
O16 N3 1.214(13)
O17 C46 1.285(15)
O18 C54 1.295(17)
O19 N4 1.244(18)
O20 N4 1.20(2)
O21 C61 1.280(13)
O22 C69 1.271(14)
O23 N5 1.208(14)
O24 N5 1.222(16)
O25 C76 1.254(15)
O26 C84 1.257(17)
O27 N6 1.27(3)
O27A N6A 1.19(5)
O28 N6 1.21(3)
O28A N6A 1.28(5)
O29 C91 1.333(15)
C91 C98 1.390(18)
C91 C92 1.503(18)
C92 C97 1.39(2)
C92 C93 1.45(2)
C93 C94 1.39(2)
C93 N7 1.50(2)
C94 C95 1.44(2)
C94 H94 0.9500
C95 C96 1.37(2)
C95 H95 0.9500
C96 C97 1.40(2)
C96 H96 0.9500
C97 H97 0.9500
C98 C99 1.373(18)
C98 H98 0.9500
C99 O30 1.252(15)
C99 C100 1.490(17)
C100 C105 1.36(2)
C100 C101 1.40(2)
C101 C102 1.395(19)
C101 H101 0.9500
C102 C103 1.36(2)
C102 H102 0.9500
C103 C104 1.41(3)
C103 H103 0.9500
C104 C105 1.41(2)
C104 H104 0.9500
C105 H105 0.9500
N7 O31 1.162(19)
N7 O32 1.24(2)
O33 C106 1.276(15)
O34 C114 1.288(15)
O35 N8 1.244(17)
O36 N8 1.23(2)
N1 C3 1.474(18)
N3 C33 1.47(2)
N4 C48 1.502(19)
N5 C63 1.483(18)
N6 C78 1.50(3)
N6A C86 1.31(5)
N8 C108 1.42(3)
C1 C8 1.411(18)
C1 C2 1.511(17)
C2 C7 1.36(2)
C2 C3 1.39(2)
C3 C4 1.420(19)
C4 C5 1.38(3)
C4 H9 0.9500
C5 C6 1.39(3)
C5 H5 0.9500
C6 C7 1.42(2)
C6 H6 0.9500
C7 H7 0.9500
C8 C9 1.425(18)
C8 H8 0.9500
C9 C10 1.506(18)
C10 C11 1.36(2)
C10 C15 1.37(2)
C11 C12 1.40(2)
C11 H11 0.9500
C12 C13 1.29(4)
C12 H12 0.9500
C13 C14 1.43(4)
C13 H13 0.9500
C14 C15 1.45(3)
C14 H14 0.9500
C15 H15 0.9500
C31 C38 1.382(19)
C31 C32 1.533(19)
C32 C33 1.41(2)
C32 C37 1.41(2)
C33 C34 1.374(19)
C34 C35 1.36(3)
C34 H34 0.9500
C35 C36 1.41(3)
C35 H35 0.9500
C36 C37 1.42(2)
C36 H36 0.9500
C37 H37 0.9500
C38 C39 1.421(17)
C38 H38 0.9500
C39 C40 1.496(18)
C40 C45 1.40(2)
C40 C41 1.43(2)
C41 C42 1.41(2)
C41 H41 0.9500
C42 C43 1.35(3)
C42 H42 0.9500
C43 C44 1.40(3)
C43 H43 0.9500
C44 C45 1.38(2)
C44 H44 0.9500
C45 H45 0.9500
C46 C53 1.37(2)
C46 C47 1.516(16)
C47 C48 1.39(2)
C47 C52 1.396(18)
C48 C49 1.393(18)
C49 C50 1.381(19)
C49 H49 0.9500
C50 C51 1.366(19)
C50 H50 0.9500
C51 C52 1.401(17)
C51 H51 0.9500
C52 H52 0.9500
C53 C54 1.423(19)
C53 H53 0.9500
C54 C55 1.44(2)
C55 C60 1.40(2)
C55 C56 1.42(2)
C56 C57 1.41(2)
C56 H56 0.9500
C57 C58 1.42(3)
C57 H57 0.9500
C58 C59 1.41(3)
C58 H58 0.9500
C59 C60 1.36(3)
C59 H59 0.9500
C60 H60 0.9500
C61 C68 1.403(16)
C61 C62 1.533(15)
C62 C67 1.360(18)
C62 C63 1.399(18)
C63 C64 1.372(16)
C64 C65 1.37(2)
C64 H64 0.9500
C65 C66 1.40(2)
C65 H65 0.9500
C66 C67 1.405(18)
C66 H66 0.9500
C67 H67 0.9500
C68 C69 1.390(16)
C68 H68 0.9500
C69 C70 1.519(16)
C70 C71 1.378(18)
C70 C75 1.381(18)
C71 C72 1.390(18)
C71 H71 0.9500
C72 C73 1.40(2)
C72 H72 0.9500
C73 C74 1.36(2)
C73 H73 0.9500
C74 C75 1.40(2)
C74 H74 0.9500
C75 H75 0.9500
C76 C83 1.368(18)
C76 C77 1.53(2)
C77 C82 1.354(18)
C77 C78 1.39(2)
C78 C79 1.41(2)
C79 C80 1.36(2)
C79 H79 0.9500
C80 C81 1.37(2)
C80 H80 0.9500
C81 C82 1.40(2)
C81 H81 0.9500
C82 H82 0.9500
C83 C84 1.42(2)
C83 H83 0.9500
C84 C85 1.507(19)
C85 C90 1.38(2)
C85 C86 1.38(2)
C86 C87 1.37(2)
C87 C88 1.37(3)
C87 H87 0.9500
C88 C89 1.33(3)
C88 H88 0.9500
C89 C90 1.41(2)
C89 H89 0.9500
C90 H90 0.9500
C106 C113 1.40(2)
C106 C107 1.50(2)
C107 C112 1.36(3)
C107 C108 1.36(3)
C108 C109 1.42(2)
C109 C110 1.30(4)
C109 H109 0.9500
C110 C111 1.37(5)
C110 H110 0.9500
C111 C112 1.42(3)
C111 H111 0.9500
C112 H112 0.9500
C113 C114 1.40(2)
C113 H113 0.9500
C114 C115 1.49(2)
C115 C120 1.33(2)
C115 C116 1.34(2)
C116 C117 1.41(2)
C116 H116 0.9500
C117 C118 1.35(3)
C117 H117 0.9500
C118 C119 1.26(3)
C118 H118 0.9500
C119 C120 1.39(3)
C119 H119 0.9500
C120 H120 0.9500
C121 C122 1.3900
C121 C126 1.3900
C121 C127 1.494(7)
C122 C123 1.3900
C122 H122 0.9500
C123 C124 1.3900
C123 H123 0.9500
C124 C125 1.3900
C124 H124 0.9500
C125 C126 1.3900
C125 H125 0.9500
C126 H126 0.9500
C127 H12A 0.9800
C127 H12B 0.9800
C127 H12C 0.9800
C128 C129 1.3900
C128 C133 1.3900
C128 C134 1.50(3)
C129 C130 1.3900
C129 H129 0.9500
C130 C131 1.3900
C130 H130 0.9500
C131 C132 1.3900
C131 H131 0.9500
C132 C133 1.3900
C132 H132 0.9500
C133 H133 0.9500
C134 H13A 0.9800
C134 H13B 0.9800
C134 H13C 0.9800
C135 C141 1.03(6)
C135 C136 1.3900
C135 C140 1.3900
C136 C137 1.3900
C136 H136 0.9500
C137 C138 1.3900
C137 H137 0.9500
C138 C139 1.3900
C138 H138 0.9500
C139 C140 1.3900
C139 H139 0.9500
C140 H140 0.9500
C141 H14A 0.9800
C141 H14B 0.9800
C141 H14C 0.9800
C228 C229 1.3900
C228 C233 1.3900
C228 C234 1.56(5)
C229 C230 1.3900
C229 H229 0.9500
C230 C231 1.3900
C230 H230 0.9500
C231 C232 1.3900
C231 H231 0.9500
C232 C233 1.3900
C232 H232 0.9500
C233 H233 0.9500
C234 H23A 0.9800
C234 H23B 0.9800
C234 H23C 0.9800

loop_
_geom_hbond_atom_site_label_D
_geom_hbond_atom_site_label_H
_geom_hbond_atom_site_label_A
_geom_hbond_distance_DH
_geom_hbond_distance_HA
_geom_hbond_distance_DA
_geom_hbond_angle_DHA
O1 H1 O16 1.00 2.05 2.986(12) 155.8
O2 H2 O7 1.00 1.91 2.902(11) 168.7
